data_7236102
loop_
_publ_author_name
'Han, Yun-Hu'
'Tian, Chong-Bin'
'Lin, Ping'
'Du, Shao-Wu'

_publ_section_title
;
 An unprecedented anionic Ln-MOF with a cage-within-cage motif:
 spontaneous reduction and immobilization of ion-exchanged Pd(ii) to
 Pd-NPs in the framework
;
_journal_issue 48
_journal_name_full 'Journal of Materials Chemistry A'
_journal_page_first 24525
_journal_paper_doi 10.1039/C5TA04937G
_journal_volume 3
_journal_year 2015
_chemical_formula_sum 'C240 H288 N36 O90 Tb6'
_chemical_formula_weight 6070.58
_space_group_IT_number 204
_space_group_name_Hall '-I 2 2 3'
_space_group_name_H-M_alt 'I m -3'
_symmetry_cell_setting cubic
_symmetry_space_group_name_H-M 'I m -3'
_atom_sites_solution_hydrogens geom
_atom_sites_solution_primary direct
_atom_sites_solution_secondary difmap
_audit_creation_method SHELXL-97
_audit_update_record
;
2015-07-02 deposited with the CCDC.
2015-11-10 downloaded from the CCDC.
;
_cell_angle_alpha 90.00
_cell_angle_beta 90.00
_cell_angle_gamma 90.00
_cell_formula_units_Z 2
_cell_length_a 26.7264(13)
_cell_length_b 26.7264(13)
_cell_length_c 26.7264(13)
_cell_measurement_reflns_used 24310
_cell_measurement_temperature 293(2)
_cell_measurement_theta_max 27.4816
_cell_measurement_theta_min 2.1536
_cell_volume 19090.7(16)
_computing_structure_refinement 'SHELXL-97 (Sheldrick, 1997)'
_computing_structure_solution 'SHELXS-97 (Sheldrick, 1990)'
_diffrn_ambient_temperature 293(2)
_diffrn_detector_area_resol_mean 28.5714
_diffrn_measured_fraction_theta_full 0.994
_diffrn_measured_fraction_theta_max 0.994
_diffrn_measurement_device_type Saturn724+
_diffrn_measurement_method CCD_Profile_fitting
_diffrn_radiation_monochromator graphite
_diffrn_radiation_source 'fine-focus sealed tube'
_diffrn_radiation_type MoK\a
_diffrn_radiation_wavelength 0.71073
_diffrn_reflns_av_R_equivalents 0.0697
_diffrn_reflns_av_sigmaI/netI 0.0361
_diffrn_reflns_limit_h_max 30
_diffrn_reflns_limit_h_min -34
_diffrn_reflns_limit_k_max 33
_diffrn_reflns_limit_k_min -34
_diffrn_reflns_limit_l_max 34
_diffrn_reflns_limit_l_min -34
_diffrn_reflns_number 80259
_diffrn_reflns_theta_full 27.48
_diffrn_reflns_theta_max 27.48
_diffrn_reflns_theta_min 2.64
_diffrn_standards_number 3873
_exptl_absorpt_coefficient_mu 1.163
_exptl_absorpt_correction_T_max 1.0000
_exptl_absorpt_correction_T_min 0.6254
_exptl_absorpt_correction_type multi-scan
_exptl_crystal_colour Colorless
_exptl_crystal_density_diffrn 1.056
_exptl_crystal_density_method 'not measured'
_exptl_crystal_description Prism
_exptl_crystal_F_000 6180
_exptl_crystal_size_max 0.2000
_exptl_crystal_size_mid 0.2000
_exptl_crystal_size_min 0.2000
_platon_squeeze_details
;
;
_refine_diff_density_max 1.449
_refine_diff_density_min -1.076
_refine_diff_density_rms 0.144
_refine_ls_extinction_coef 0.00136(10)
_refine_ls_extinction_expression Fc^*^=kFc[1+0.001xFc^2^\l^3^/sin(2\q)]^-1/4^
_refine_ls_extinction_method SHELXL
_refine_ls_goodness_of_fit_ref 1.196
_refine_ls_hydrogen_treatment mixed
_refine_ls_matrix_type full
_refine_ls_number_parameters 184
_refine_ls_number_reflns 3867
_refine_ls_number_restraints 45
_refine_ls_restrained_S_all 1.203
_refine_ls_R_factor_all 0.0715
_refine_ls_R_factor_gt 0.0628
_refine_ls_shift/su_max 0.002
_refine_ls_shift/su_mean 0.000
_refine_ls_structure_factor_coef Fsqd
_refine_ls_weighting_details 'calc w=1/[\s^2^(Fo^2^)+(0.0400P)^2^+98.0000P] where P=(Fo^2^+2Fc^2^)/3'
_refine_ls_weighting_scheme calc
_refine_ls_wR_factor_gt 0.1466
_refine_ls_wR_factor_ref 0.1521
_reflns_number_gt 3259
_reflns_number_total 3867
_reflns_threshold_expression >2sigma(I)
_cod_data_source_file c5ta04937g2.cif
_cod_data_source_block x
_cod_depositor_comments
;
The following automatic conversions were performed:

data item '_exptl_absorpt_correction_type' value 'Multi-scan' was
changed to 'multi-scan' in accordance with the
/home/saulius/struct/COD-crude-data/automatic-downloads/DataCite-retrospective/RSC/depositions/lib/dictionaries/cif_core.dic
dictionary named 'cif_core.dic' version 2.4.2 last updated on
2011-04-26.

data item '_symmetry_cell_setting' value 'CUBIC' was changed to
'cubic' in accordance with the
/home/saulius/struct/COD-crude-data/automatic-downloads/DataCite-retrospective/RSC/depositions/lib/dictionaries/cif_core.dic
dictionary named 'cif_core.dic' version 2.4.2 last updated on
2011-04-26.

Automatic conversion script
Id: cif_fix_values 6909 2019-04-08 15:41:33Z antanas 
;
_cod_original_sg_symbol_H-M Im-3
_cod_database_code 7236102

loop_
_symmetry_equiv_pos_as_xyz
'x, y, z'
'-x, -y, z'
'-x, y, -z'
'x, -y, -z'
'z, x, y'
'z, -x, -y'
'-z, -x, y'
'-z, x, -y'
'y, z, x'
'-y, z, -x'
'y, -z, -x'
'-y, -z, x'
'x+1/2, y+1/2, z+1/2'
'-x+1/2, -y+1/2, z+1/2'
'-x+1/2, y+1/2, -z+1/2'
'x+1/2, -y+1/2, -z+1/2'
'z+1/2, x+1/2, y+1/2'
'z+1/2, -x+1/2, -y+1/2'
'-z+1/2, -x+1/2, y+1/2'
'-z+1/2, x+1/2, -y+1/2'
'y+1/2, z+1/2, x+1/2'
'-y+1/2, z+1/2, -x+1/2'
'y+1/2, -z+1/2, -x+1/2'
'-y+1/2, -z+1/2, x+1/2'
'-x, -y, -z'
'x, y, -z'
'x, -y, z'
'-x, y, z'
'-z, -x, -y'
'-z, x, y'
'z, x, -y'
'z, -x, y'
'-y, -z, -x'
'y, -z, x'
'-y, z, x'
'y, z, -x'
'-x+1/2, -y+1/2, -z+1/2'
'x+1/2, y+1/2, -z+1/2'
'x+1/2, -y+1/2, z+1/2'
'-x+1/2, y+1/2, z+1/2'
'-z+1/2, -x+1/2, -y+1/2'
'-z+1/2, x+1/2, y+1/2'
'z+1/2, x+1/2, -y+1/2'
'z+1/2, -x+1/2, y+1/2'
'-y+1/2, -z+1/2, -x+1/2'
'y+1/2, -z+1/2, x+1/2'
'-y+1/2, z+1/2, x+1/2'
'y+1/2, z+1/2, -x+1/2'

loop_
_atom_site_label
_atom_site_type_symbol
_atom_site_fract_x
_atom_site_fract_y
_atom_site_fract_z
_atom_site_U_iso_or_equiv
_atom_site_adp_type
_atom_site_occupancy
_atom_site_symmetry_multiplicity
_atom_site_calc_flag
_atom_site_refinement_flags
_atom_site_disorder_assembly
_atom_site_disorder_group
Tb1 Tb 0.0000 0.5000 0.372971(15) 0.0411(2) Uani 1 4 d S . .
O1 O 0.0573(5) 0.4281(5) 0.3938(3) 0.065(3) Uani 0.502(9) 1 d PDU A 1
O2 O 0.0369(3) 0.4318(3) 0.3202(3) 0.067(2) Uani 0.502(9) 1 d PDU A 1
O1B O 0.0679(6) 0.4453(4) 0.3940(2) 0.068(3) Uani 0.498(9) 1 d PDU A 2
O2B O 0.0668(3) 0.4674(3) 0.3205(3) 0.063(2) Uani 0.498(9) 1 d PDU . 2
N1 N 0.2734(2) 0.3279(2) 0.2588(2) 0.0896(19) Uani 1 1 d . . .
C1 C 0.0741(2) 0.4303(2) 0.3505(2) 0.0749(17) Uani 1 1 d D . .
C2 C 0.1190(2) 0.3984(2) 0.3383(2) 0.0748(17) Uani 1 1 d . A .
C3 C 0.1378(3) 0.3994(3) 0.2905(3) 0.121(3) Uani 1 1 d . . .
H3A H 0.1218 0.4182 0.2660 0.145 Uiso 1 1 calc R A .
C4 C 0.1802(3) 0.3725(3) 0.2785(3) 0.118(3) Uani 1 1 d . A .
H4A H 0.1932 0.3745 0.2463 0.141 Uiso 1 1 calc R . .
C5 C 0.2032(2) 0.3431(3) 0.3128(2) 0.085(2) Uani 1 1 d . . .
C6 C 0.1839(3) 0.3404(3) 0.3611(2) 0.090(2) Uani 1 1 d . A .
H6A H 0.1987 0.3199 0.3850 0.108 Uiso 1 1 calc R . .
C7 C 0.1420(2) 0.3689(3) 0.3728(2) 0.081(2) Uani 1 1 d . . .
H7A H 0.1292 0.3677 0.4052 0.097 Uiso 1 1 calc R A .
C8 C 0.2471(2) 0.3131(3) 0.2989(2) 0.086(2) Uani 1 1 d . A .
O3 O 0.0000 0.5000 0.4577(2) 0.073(2) Uani 1 4 d SD . .
C9 C 0.0175(7) 0.5000 0.5000 0.066(6) Uani 0.50 4 d SPD . .
N2 N 0.0000 0.3275(5) 0.5000 0.098(4) Uani 1 4 d S . .
C10 C 0.0392(14) 0.3677(9) 0.5000 0.160(13) Uani 0.50 2 d SP . .
C11 C 0.0000 0.2997(11) 0.4538(11) 0.148(12) Uani 0.50 2 d SP . .
O1W O 0.3726(2) 0.3726(2) 0.3726(2) 0.046(2) Uiso 0.50 3 d SP . .
O7W O 0.2549(16) 0.5000 0.3669(15) 0.145(13) Uiso 0.25 2 d SP . .
N3 N 0.1612(11) 0.5000 0.5000 0.147(14) Uani 0.50 4 d SP . .
C12 C 0.1285(14) 0.4507(16) 0.5000 0.087(12) Uani 0.25 2 d SP . .
C13 C 0.186(2) 0.5000 0.449(2) 0.14(2) Uani 0.25 2 d SP . .
O4 O 0.1625(10) 0.3197(11) 0.5000 0.185(9) Uiso 0.50 2 d SPD . .
N5 N 0.1916(10) 0.2394(10) 0.5000 0.136(8) Uiso 0.50 2 d SPD . .
C14 C 0.1541(12) 0.2731(10) 0.5000 0.191(16) Uiso 0.50 2 d SPD . .
C15 C 0.1912(15) 0.1862(10) 0.5000 0.188(15) Uiso 0.50 2 d SPD . .
C16 C 0.2393(13) 0.2629(16) 0.5000 0.222(19) Uiso 0.50 2 d SPD . .

loop_
_atom_site_aniso_label
_atom_site_aniso_U_11
_atom_site_aniso_U_22
_atom_site_aniso_U_33
_atom_site_aniso_U_23
_atom_site_aniso_U_13
_atom_site_aniso_U_12
Tb1 0.0356(3) 0.0461(3) 0.0417(3) 0.000 0.000 0.000
O1 0.065(6) 0.060(6) 0.069(5) 0.015(4) 0.017(4) 0.014(5)
O2 0.060(4) 0.060(5) 0.080(5) -0.017(4) -0.001(4) 0.010(4)
O1B 0.067(7) 0.069(7) 0.069(5) 0.013(4) 0.009(4) 0.026(6)
O2B 0.057(4) 0.068(5) 0.064(4) 0.013(3) 0.016(3) 0.022(4)
N1 0.094(4) 0.090(4) 0.084(3) 0.043(3) 0.046(3) 0.044(3)
C1 0.075(4) 0.082(4) 0.068(4) 0.006(3) 0.012(3) 0.030(3)
C2 0.075(4) 0.079(4) 0.071(4) 0.012(3) 0.020(3) 0.031(3)
C3 0.139(7) 0.152(7) 0.072(4) 0.039(5) 0.035(4) 0.098(6)
C4 0.135(7) 0.136(7) 0.081(5) 0.045(5) 0.053(5) 0.089(6)
C5 0.082(4) 0.094(5) 0.079(4) 0.035(3) 0.038(3) 0.046(4)
C6 0.087(4) 0.112(5) 0.070(4) 0.034(4) 0.031(3) 0.043(4)
C7 0.074(4) 0.103(5) 0.066(4) 0.023(3) 0.025(3) 0.039(4)
C8 0.083(4) 0.093(4) 0.082(4) 0.037(4) 0.038(3) 0.041(4)
O3 0.093(6) 0.085(6) 0.040(4) 0.000 0.000 0.000
C9 0.063(13) 0.049(11) 0.087(16) 0.000 0.000 0.000
N2 0.089(8) 0.093(9) 0.112(10) 0.000 0.000 0.000
C10 0.24(4) 0.090(16) 0.14(2) 0.000 0.000 -0.09(2)
C11 0.19(3) 0.13(2) 0.13(2) -0.094(18) 0.000 0.000
N3 0.084(19) 0.27(5) 0.089(19) 0.000 0.000 0.000
C12 0.07(2) 0.10(3) 0.09(3) 0.000 0.000 -0.03(2)
C13 0.12(4) 0.10(3) 0.19(6) 0.000 0.09(4) 0.000

loop_
_atom_type_symbol
_atom_type_description
_atom_type_scat_dispersion_real
_atom_type_scat_dispersion_imag
_atom_type_scat_source
C C 0.0033 0.0016 'International Tables Vol C Tables 4.2.6.8 and 6.1.1.4'
H H 0.0000 0.0000 'International Tables Vol C Tables 4.2.6.8 and 6.1.1.4'
N N 0.0061 0.0033 'International Tables Vol C Tables 4.2.6.8 and 6.1.1.4'
O O 0.0106 0.0060 'International Tables Vol C Tables 4.2.6.8 and 6.1.1.4'
Tb Tb -0.1723 4.1537 'International Tables Vol C Tables 4.2.6.8 and 6.1.1.4'

loop_
_geom_angle_atom_site_label_1
_geom_angle_atom_site_label_2
_geom_angle_atom_site_label_3
_geom_angle
_geom_angle_site_symmetry_1
_geom_angle_site_symmetry_3
O3 Tb1 O1B 76.43(16) . 2_565
O3 Tb1 O1B 76.43(16) . 27_565
O1B Tb1 O1B 98.4(7) 2_565 27_565
O3 Tb1 O1B 76.43(16) . 28
O1B Tb1 O1B 75.1(7) 2_565 28
O1B Tb1 O1B 152.9(3) 27_565 28
O3 Tb1 O1B 76.43(16) . .
O1B Tb1 O1B 152.9(3) 2_565 .
O1B Tb1 O1B 75.1(7) 27_565 .
O1B Tb1 O1B 98.4(7) 28 .
O3 Tb1 O2B 125.21(16) . 2_565
O1B Tb1 O2B 50.3(2) 2_565 2_565
O1B Tb1 O2B 118.2(4) 27_565 2_565
O1B Tb1 O2B 78.3(4) 28 2_565
O1B Tb1 O2B 155.4(3) . 2_565
O3 Tb1 O2B 125.21(16) . 27_565
O1B Tb1 O2B 118.2(4) 2_565 27_565
O1B Tb1 O2B 50.3(2) 27_565 27_565
O1B Tb1 O2B 155.4(3) 28 27_565
O1B Tb1 O2B 78.3(4) . 27_565
O2B Tb1 O2B 94.5(4) 2_565 27_565
O3 Tb1 O2B 125.21(16) . 28
O1B Tb1 O2B 78.3(4) 2_565 28
O1B Tb1 O2B 155.4(3) 27_565 28
O1B Tb1 O2B 50.3(2) 28 28
O1B Tb1 O2B 118.2(4) . 28
O2B Tb1 O2B 41.9(4) 2_565 28
O2B Tb1 O2B 109.6(3) 27_565 28
O3 Tb1 O2B 125.21(16) . .
O1B Tb1 O2B 155.4(3) 2_565 .
O1B Tb1 O2B 78.3(4) 27_565 .
O1B Tb1 O2B 118.2(4) 28 .
O1B Tb1 O2B 50.3(2) . .
O2B Tb1 O2B 109.6(3) 2_565 .
O2B Tb1 O2B 41.9(4) 27_565 .
O2B Tb1 O2B 94.5(4) 28 .
O3 Tb1 O2 124.24(17) . 2_565
O1B Tb1 O2 52.5(3) 2_565 2_565
O1B Tb1 O2 89.2(4) 27_565 2_565
O1B Tb1 O2 106.1(4) 28 2_565
O1B Tb1 O2 150.8(3) . 2_565
O2B Tb1 O2 29.1(2) 2_565 2_565
O2B Tb1 O2 72.8(3) 27_565 2_565
O2B Tb1 O2 69.3(3) 28 2_565
O2B Tb1 O2 103.0(2) . 2_565
O3 Tb1 O2 124.24(18) . 27_565
O1B Tb1 O2 89.2(4) 2_565 27_565
O1B Tb1 O2 52.5(3) 27_565 27_565
O1B Tb1 O2 150.8(3) 28 27_565
O1B Tb1 O2 106.1(4) . 27_565
O2B Tb1 O2 72.8(3) 2_565 27_565
O2B Tb1 O2 29.1(2) 27_565 27_565
O2B Tb1 O2 103.0(2) 28 27_565
O2B Tb1 O2 69.3(3) . 27_565
O2 Tb1 O2 46.3(3) 2_565 27_565
O3 Tb1 O2 124.24(18) . 28
O1B Tb1 O2 106.1(4) 2_565 28
O1B Tb1 O2 150.8(3) 27_565 28
O1B Tb1 O2 52.5(3) 28 28
O1B Tb1 O2 89.2(4) . 28
O2B Tb1 O2 69.3(3) 2_565 28
O2B Tb1 O2 103.0(2) 27_565 28
O2B Tb1 O2 29.1(2) 28 28
O2B Tb1 O2 72.8(3) . 28
O2 Tb1 O2 93.3(4) 2_565 28
O2 Tb1 O2 111.5(3) 27_565 28
C1 O1 Tb1 88.7(7) . .
C1 O2 Tb1 88.4(4) . .
C1 O1B Tb1 94.4(7) . .
C1 O2B O2B 140.2(5) . 27_565
C1 O2B Tb1 91.5(4) . .
O2B O2B Tb1 69.03(18) 27_565 .
C8 N1 C8 115.2(6) . 9
O1B C1 O1 25.2(8) . .
O1B C1 O2 118.6(9) . .
O1 C1 O2 108.1(7) . .
O1B C1 O2B 108.4(7) . .
O1 C1 O2B 124.2(9) . .
O2 C1 O2B 57.8(5) . .
O1B C1 C2 119.4(8) . .
O1 C1 C2 117.5(8) . .
O2 C1 C2 119.8(6) . .
O2B C1 C2 114.8(6) . .
O1B C1 Tb1 59.2(6) . .
O1 C1 Tb1 64.8(7) . .
O2 C1 Tb1 64.2(4) . .
O2B C1 Tb1 60.9(4) . .
C2 C1 Tb1 172.3(5) . .
C7 C2 C3 118.5(5) . .
C7 C2 C1 122.7(5) . .
C3 C2 C1 118.8(5) . .
C2 C3 C4 120.4(6) . .
C2 C3 H3A 119.8 . .
C4 C3 H3A 119.8 . .
C5 C4 C3 121.2(6) . .
C5 C4 H4A 119.4 . .
C3 C4 H4A 119.4 . .
C4 C5 C6 119.3(5) . .
C4 C5 C8 120.5(5) . .
C6 C5 C8 120.1(5) . .
C7 C6 C5 118.6(6) . .
C7 C6 H6A 120.7 . .
C5 C6 H6A 120.7 . .
C2 C7 C6 121.9(5) . .
C2 C7 H7A 119.0 . .
C6 C7 H7A 119.0 . .
N1 C8 N1 124.8(6) . 5
N1 C8 C5 117.3(5) . .
N1 C8 C5 117.9(5) 5 .
C9 O3 C9 44.8(17) 25_566 .
C9 O3 Tb1 157.6(8) 25_566 .
C9 O3 Tb1 157.6(8) . .
C9 C9 O3 67.6(8) 25_566 .
C9 C9 O3 67.6(8) 25_566 25_566
O3 C9 O3 135.2(17) . 25_566
C11 N2 C11 118(3) . 26_556
C11 N2 C10 111.6(11) . 3_556
C11 N2 C10 111.6(11) 26_556 3_556
C11 N2 C10 111.6(11) . .
C11 N2 C10 111.6(11) 26_556 .
C10 N2 C10 89(3) 3_556 .
C13 N3 C13 128(5) 26_556 .
C13 N3 C12 104.0(14) 26_556 27_565
C13 N3 C12 104.0(14) . 27_565
C13 N3 C12 104.0(14) 26_556 .
C13 N3 C12 104.0(14) . .
C12 N3 C12 113(4) 27_565 .
C14 N5 C16 112(3) . .
C14 N5 C15 131(3) . .
C16 N5 C15 117(3) . .
O4 C14 N5 122(3) . .

loop_
_geom_bond_atom_site_label_1
_geom_bond_atom_site_label_2
_geom_bond_distance
_geom_bond_site_symmetry_2
Tb1 O3 2.264(7) .
Tb1 O1B 2.397(13) 2_565
Tb1 O1B 2.397(13) 27_565
Tb1 O1B 2.397(13) 28
Tb1 O1B 2.397(13) .
Tb1 O2B 2.431(6) 2_565
Tb1 O2B 2.431(6) 27_565
Tb1 O2B 2.431(6) 28
Tb1 O2B 2.431(6) .
Tb1 O2 2.505(7) 2_565
Tb1 O2 2.505(7) 27_565
Tb1 O2 2.505(7) 28
O1 C1 1.243(8) .
O2 C1 1.282(7) .
O1B C1 1.240(9) .
O2B C1 1.290(7) .
O2B O2B 1.740(15) 27_565
N1 C8 1.343(7) .
N1 C8 1.350(7) 9
C1 C2 1.510(7) .
C2 C7 1.361(8) .
C2 C3 1.373(8) .
C3 C4 1.380(8) .
C3 H3A 0.9300 .
C4 C5 1.355(8) .
C4 H4A 0.9300 .
C5 C6 1.392(8) .
C5 C8 1.469(7) .
C6 C7 1.391(8) .
C6 H6A 0.9300 .
C7 H7A 0.9300 .
C8 N1 1.350(7) 5
O3 C9 1.223(7) 25_566
O3 C9 1.223(7) .
C9 C9 0.93(4) 25_566
C9 O3 1.223(7) 25_566
N2 C11 1.44(2) .
N2 C11 1.44(2) 26_556
N2 C10 1.50(2) 3_556
N2 C10 1.50(2) .
N3 C13 1.52(5) 26_556
N3 C13 1.52(5) .
N3 C12 1.58(4) 27_565
N3 C12 1.58(4) .
O4 C14 1.266(10) .
N5 C14 1.350(10) .
N5 C16 1.419(10) .
N5 C15 1.422(10) .

loop_
_platon_squeeze_void_nr
_platon_squeeze_void_average_x
_platon_squeeze_void_average_y
_platon_squeeze_void_average_z
_platon_squeeze_void_volume
_platon_squeeze_void_count_electrons
1 0.000 0.000 0.000 2078.9 22.6
2 0.500 0.500 0.500 2079.1 22.6
